data_7004205
loop_
_publ_author_name
'Bowmaker, Graham A.'
'Chaichit, Narongsak'
'Pakawatchai, Chaveng'
'Skelton, Brian W.'
'White, Allan H.'

_publ_section_title
;
 Solvent-assisted mechanochemical synthesis of metal complexes
;
_journal_issue 22
_journal_name_full 'Dalton Transactions'
_journal_page_first 2926
_journal_page_last 2928
_journal_paper_doi 10.1039/b804229m
_journal_year 2008
_chemical_formula_moiety 'C18 H36 Ag4 Cl N12 S6, 3(Cl)'
_chemical_formula_sum 'C18 H36 Ag4 Cl4 N12 S6'
_chemical_formula_weight 1186.29
_chemical_name_systematic
;
?
;
_space_group_IT_number 20
_symmetry_cell_setting orthorhombic
_symmetry_space_group_name_Hall 'C 2c 2'
_symmetry_space_group_name_H-M 'C 2 2 21'
_atom_sites_solution_hydrogens geom
_atom_sites_solution_primary direct
_atom_sites_solution_secondary difmap
_audit_creation_date 2007-01-05T16:21:18-00:00
_audit_creation_method 'WinGX routine CIF_UPDATE'
_cell_angle_alpha 90
_cell_angle_beta 90
_cell_angle_gamma 90
_cell_formula_units_Z 4
_cell_length_a 15.9435(2)
_cell_length_b 16.2883(2)
_cell_length_c 14.6276(2)
_cell_measurement_temperature 298(2)
_cell_volume 3798.68(8)
_computing_cell_refinement 'Siemens SAINT (Siemens, 1995)'
_computing_data_collection 'Siemens SMART (Siemens, 1995)'
_computing_data_reduction xtal
_computing_molecular_graphics xtal
_computing_publication_material WinGX
_computing_structure_refinement 'SHELXL-97 (Sheldrick, 1997)'
_computing_structure_solution xtal
_diffrn_ambient_temperature 298(2)
_diffrn_measured_fraction_theta_full 0.994
_diffrn_measured_fraction_theta_max 0.991
_diffrn_measurement_device_type
;
Bruker SMART CCD diffractometer
;
_diffrn_measurement_method '\w scans'
_diffrn_radiation_monochromator graphite
_diffrn_radiation_type MoK\a
_diffrn_radiation_wavelength 0.71073
_diffrn_reflns_av_R_equivalents .019
_diffrn_reflns_av_unetI/netI 0.0169
_diffrn_reflns_limit_h_max 20
_diffrn_reflns_limit_h_min -20
_diffrn_reflns_limit_k_max 21
_diffrn_reflns_limit_k_min -21
_diffrn_reflns_limit_l_max 19
_diffrn_reflns_limit_l_min -19
_diffrn_reflns_number 12883
_diffrn_reflns_theta_full 27.5
_diffrn_reflns_theta_max 28.2
_diffrn_reflns_theta_min 1.79
_exptl_absorpt_coefficient_mu 2.676
_exptl_absorpt_correction_type multi-scan
_exptl_absorpt_process_details
;
SADABS; Sheldrick, 1996
;
_exptl_crystal_colour colourless
_exptl_crystal_density_diffrn 2.074
_exptl_crystal_density_method 'not measured'
_exptl_crystal_description prism
_exptl_crystal_F_000 2320
_refine_diff_density_max 1.912
_refine_diff_density_min -0.965
_refine_diff_density_rms 0.107
_refine_ls_abs_structure_details 'Flack H D (1983), Acta Cryst. A39, 876-881'
_refine_ls_abs_structure_Flack .01(4)
_refine_ls_extinction_method none
_refine_ls_goodness_of_fit_ref 1.088
_refine_ls_hydrogen_treatment constr
_refine_ls_matrix_type full
_refine_ls_number_parameters 202
_refine_ls_number_reflns 4621
_refine_ls_number_restraints 0
_refine_ls_restrained_S_all 1.088
_refine_ls_R_factor_all 0.0384
_refine_ls_R_factor_gt 0.0361
_refine_ls_shift/su_max 0.001
_refine_ls_shift/su_mean 0
_refine_ls_structure_factor_coef Fsqd
_refine_ls_weighting_details 'calc w=1/[\s^2^(Fo^2^)+(0.0491P)^2^+13.6866P] where P=(Fo^2^+2Fc^2^)/3'
_refine_ls_weighting_scheme calc
_refine_ls_wR_factor_gt 0.0908
_refine_ls_wR_factor_ref 0.0921
_reflns_number_gt 4361
_reflns_number_total 4621
_reflns_threshold_expression I>2sigma(I)
_cod_data_source_file b804229m.txt
_cod_data_source_block agetcl
_cod_original_sg_symbol_Hall c_2c_2
_cod_original_sg_symbol_H-M C_2_2_21
_cod_database_code 7004205

loop_
_symmetry_equiv_pos_as_xyz
'x, y, z'
'-x, -y, z+1/2'
'x, -y, -z'
'-x, y, -z+1/2'
'x+1/2, y+1/2, z'
'-x+1/2, -y+1/2, z+1/2'
'x+1/2, -y+1/2, -z'
'-x+1/2, y+1/2, -z+1/2'

loop_
_atom_site_label
_atom_site_type_symbol
_atom_site_fract_x
_atom_site_fract_y
_atom_site_fract_z
_atom_site_U_iso_or_equiv
_atom_site_adp_type
_atom_site_occupancy
_atom_site_symmetry_multiplicity
_atom_site_calc_flag
_atom_site_refinement_flags
_atom_site_disorder_assembly
_atom_site_disorder_group
Ag1 Ag 0.92538(3) 0.59705(2) 0.59627(3) 0.04901(11) Uani 1 1 d . . .
Ag2 Ag 0.89453(3) 0.63246(3) 0.38350(3) 0.05257(12) Uani 1 1 d . . .
Cl1 Cl 1.03492(11) 0.5 0.5 0.0451(4) Uani 1 2 d S . .
Cl2 Cl 0.95344(13) 1 0.5 0.0554(5) Uani 1 2 d S . .
Cl3 Cl 0.74273(7) 0.76339(7) 0.79942(11) 0.0486(3) Uani 1 1 d . . .
S1 S 0.91916(7) 0.73597(7) 0.51237(8) 0.0381(2) Uani 1 1 d . . .
C11 C 1.0240(3) 0.7577(3) 0.4951(3) 0.0326(8) Uani 1 1 d . . .
N12 N 1.0539(3) 0.8337(3) 0.4867(4) 0.0468(10) Uani 1 1 d . . .
H12 H 1.0232 0.8771 0.4861 0.056 Uiso 1 1 calc R . .
C13 C 1.1458(4) 0.8345(4) 0.4784(5) 0.0544(14) Uani 1 1 d . . .
H13A H 1.172 0.8547 0.5339 0.065 Uiso 1 1 calc R . .
H13B H 1.1638 0.8678 0.4271 0.065 Uiso 1 1 calc R . .
C14 C 1.1658(3) 0.7435(3) 0.4628(4) 0.0483(12) Uani 1 1 d . . .
H14A H 1.1801 0.7329 0.3994 0.058 Uiso 1 1 calc R . .
H14B H 1.2115 0.7253 0.5016 0.058 Uiso 1 1 calc R . .
N15 N 1.0863(2) 0.7030(2) 0.4881(3) 0.0438(9) Uani 1 1 d . . .
H15 H 1.0807 0.6512 0.4972 0.053 Uiso 1 1 calc R . .
S2 S 0.80486(7) 0.49550(6) 0.61941(7) 0.03258(19) Uani 1 1 d . . .
C21 C 0.7824(2) 0.5026(2) 0.7353(3) 0.0280(7) Uani 1 1 d . . .
N22 N 0.7726(4) 0.4397(3) 0.7903(3) 0.0592(14) Uani 1 1 d . . .
H22 H 0.7772 0.3894 0.7732 0.071 Uiso 1 1 calc R . .
C23 C 0.7530(4) 0.4647(3) 0.8836(3) 0.0480(11) Uani 1 1 d . . .
H23A H 0.7935 0.4427 0.9267 0.058 Uiso 1 1 calc R . .
H23B H 0.6972 0.4472 0.9012 0.058 Uiso 1 1 calc R . .
C24 C 0.7587(4) 0.5580(3) 0.8780(3) 0.0452(11) Uani 1 1 d . . .
H24A H 0.7077 0.5838 0.9 0.054 Uiso 1 1 calc R . .
H24B H 0.8061 0.5786 0.9128 0.054 Uiso 1 1 calc R . .
N25 N 0.7702(4) 0.5717(2) 0.7801(3) 0.0493(11) Uani 1 1 d . . .
H25 H 0.7691 0.6193 0.7547 0.059 Uiso 1 1 calc R . .
S3 S 1 0.63193(14) 0.75 0.0659(6) Uani 1 2 d S . .
C31 C 1 0.7377(5) 0.75 0.0412(14) Uani 1 2 d S . .
N32 N 0.9365(3) 0.7842(3) 0.7749(4) 0.0589(13) Uani 1 1 d . . .
H32 H 0.8908 0.7659 0.7984 0.071 Uiso 1 1 calc R . .
C33 C 0.9534(4) 0.8704(4) 0.7576(6) 0.0662(17) Uani 1 1 d . . .
H33A H 0.9381 0.9041 0.8097 0.079 Uiso 1 1 calc R . .
H33B H 0.9236 0.8897 0.7039 0.079 Uiso 1 1 calc R . .
S4 S 1 0.66614(12) 0.25 0.0512(5) Uani 1 2 d S . .
C41 C 1 0.7716(4) 0.25 0.0394(13) Uani 1 2 d S . .
N42 N 0.9342(3) 0.8186(3) 0.2692(4) 0.0550(12) Uani 1 1 d . . .
H42 H 0.8858 0.7997 0.2843 0.066 Uiso 1 1 calc R . .
C43 C 0.9535(3) 0.9063(3) 0.2617(4) 0.0517(12) Uani 1 1 d . . .
H43A H 0.943 0.9345 0.319 0.062 Uiso 1 1 calc R . .
H43B H 0.9207 0.9319 0.2137 0.062 Uiso 1 1 calc R . .

loop_
_atom_site_aniso_label
_atom_site_aniso_U_11
_atom_site_aniso_U_22
_atom_site_aniso_U_33
_atom_site_aniso_U_23
_atom_site_aniso_U_13
_atom_site_aniso_U_12
Ag1 0.0578(2) 0.04592(19) 0.04328(19) 0.00098(16) 0.00487(16) -0.01540(17)
Ag2 0.0593(2) 0.0532(2) 0.0452(2) -0.00214(17) -0.00725(17) -0.02488(19)
Cl1 0.0374(7) 0.0332(7) 0.0646(11) -0.0104(7) 0 0
Cl2 0.0501(10) 0.0350(8) 0.0812(14) -0.0080(8) 0 0
Cl3 0.0352(5) 0.0306(5) 0.0800(9) 0.0053(5) 0.0043(5) 0.0013(4)
S1 0.0353(5) 0.0360(5) 0.0429(5) -0.0010(4) -0.0020(4) -0.0005(4)
C11 0.037(2) 0.0309(19) 0.0302(19) -0.0020(15) -0.0066(16) -0.0035(16)
N12 0.045(2) 0.0264(17) 0.069(3) 0.0031(18) -0.003(2) -0.0018(15)
C13 0.047(3) 0.043(3) 0.073(4) 0.008(3) -0.006(3) -0.013(2)
C14 0.037(2) 0.048(3) 0.060(3) 0.002(2) 0.000(2) -0.005(2)
N15 0.036(2) 0.0290(17) 0.066(3) -0.0008(17) -0.0031(19) 0.0000(15)
S2 0.0406(5) 0.0295(4) 0.0276(4) 0.0000(4) 0.0010(4) -0.0008(4)
C21 0.0291(17) 0.0241(16) 0.0307(18) -0.0004(14) -0.0012(14) 0.0021(15)
N22 0.114(5) 0.0289(19) 0.035(2) -0.0028(17) 0.018(2) 0.003(2)
C23 0.065(3) 0.045(2) 0.034(2) 0.004(2) 0.006(2) 0.004(2)
C24 0.061(3) 0.045(2) 0.030(2) -0.0140(19) 0.002(2) 0.006(2)
N25 0.081(3) 0.0267(17) 0.040(2) -0.0064(15) 0.012(2) 0.0013(19)
S3 0.0951(17) 0.0468(10) 0.0557(11) 0 -0.0373(12) 0
C31 0.041(3) 0.053(4) 0.030(3) 0 -0.011(2) 0
N32 0.035(2) 0.056(3) 0.086(4) -0.001(3) 0.007(2) -0.004(2)
C33 0.054(3) 0.051(3) 0.094(5) 0.003(3) 0.000(3) 0.017(3)
S4 0.0602(11) 0.0403(8) 0.0531(10) 0 0.0245(9) 0
C41 0.049(4) 0.041(3) 0.028(3) 0 0.002(2) 0
N42 0.041(2) 0.043(2) 0.081(4) 0.004(2) 0.019(2) 0.0017(19)
C43 0.050(3) 0.040(2) 0.066(3) -0.004(3) 0.008(2) 0.007(2)

loop_
_atom_type_symbol
_atom_type_description
_atom_type_scat_dispersion_real
_atom_type_scat_dispersion_imag
_atom_type_scat_source
C C 0.0033 0.0016 'International Tables Vol C Tables 4.2.6.8 and 6.1.1.4'
H H 0 0 'International Tables Vol C Tables 4.2.6.8 and 6.1.1.4'
N N 0.0061 0.0033 'International Tables Vol C Tables 4.2.6.8 and 6.1.1.4'
S S 0.1246 0.1234 'International Tables Vol C Tables 4.2.6.8 and 6.1.1.4'
Ag Ag -0.8971 1.1015 'International Tables Vol C Tables 4.2.6.8 and 6.1.1.4'
Cl Cl 0.1484 0.1585 'International Tables Vol C Tables 4.2.6.8 and 6.1.1.4'

loop_
_geom_angle_atom_site_label_1
_geom_angle_atom_site_label_2
_geom_angle_atom_site_label_3
_geom_angle
_geom_angle_site_symmetry_1
_geom_angle_site_symmetry_3
_geom_angle_publ_flag
S2 Ag1 S1 127.03(4) . . ?
S2 Ag1 S3 111.69(4) . . ?
S1 Ag1 S3 103.72(6) . . ?
S2 Ag1 Cl1 99.99(4) . . ?
S1 Ag1 Cl1 106.62(3) . . ?
S3 Ag1 Cl1 106.13(4) . . ?
S2 Ag2 S1 129.97(4) 3_566 . ?
S2 Ag2 S4 121.34(4) 3_566 . ?
S1 Ag2 S4 108.11(4) . . ?
Ag1 Cl1 Ag1 100.96(6) 3_566 . ?
C11 S1 Ag2 100.12(15) . . ?
C11 S1 Ag1 102.27(15) . . ?
Ag2 S1 Ag1 77.18(3) . . ?
N12 C11 N15 110.2(4) . . ?
N12 C11 S1 123.4(4) . . ?
N15 C11 S1 126.4(3) . . ?
C11 N12 C13 111.8(4) . . ?
C11 N12 H12 124.1 . . ?
C13 N12 H12 124.1 . . ?
N12 C13 C14 102.2(4) . . ?
N12 C13 H13A 111.3 . . ?
C14 C13 H13A 111.3 . . ?
N12 C13 H13B 111.3 . . ?
C14 C13 H13B 111.3 . . ?
H13A C13 H13B 109.2 . . ?
N15 C14 C13 102.4(4) . . ?
N15 C14 H14A 111.3 . . ?
C13 C14 H14A 111.3 . . ?
N15 C14 H14B 111.3 . . ?
C13 C14 H14B 111.3 . . ?
H14A C14 H14B 109.2 . . ?
C11 N15 C14 111.1(4) . . ?
C11 N15 H15 124.4 . . ?
C14 N15 H15 124.4 . . ?
C21 S2 Ag2 100.85(14) . 3_566 ?
C21 S2 Ag1 103.95(14) . . ?
Ag2 S2 Ag1 96.09(4) 3_566 . ?
N22 C21 N25 110.1(4) . . ?
N22 C21 S2 124.8(3) . . ?
N25 C21 S2 125.0(3) . . ?
C21 N22 C23 112.4(4) . . ?
C21 N22 H22 123.8 . . ?
C23 N22 H22 123.8 . . ?
N22 C23 C24 102.4(4) . . ?
N22 C23 H23A 111.3 . . ?
C24 C23 H23A 111.3 . . ?
N22 C23 H23B 111.3 . . ?
C24 C23 H23B 111.3 . . ?
H23A C23 H23B 109.2 . . ?
N25 C24 C23 102.2(4) . . ?
N25 C24 H24A 111.3 . . ?
C23 C24 H24A 111.3 . . ?
N25 C24 H24B 111.3 . . ?
C23 C24 H24B 111.3 . . ?
H24A C24 H24B 109.2 . . ?
C21 N25 C24 112.1(4) . . ?
C21 N25 H25 123.9 . . ?
C24 N25 H25 123.9 . . ?
C31 S3 Ag1 102.59(5) . . ?
C31 S3 Ag1 102.59(5) . 4_756 ?
Ag1 S3 Ag1 154.83(10) . 4_756 ?
N32 C31 N32 109.6(7) 4_756 . ?
N32 C31 S3 125.2(3) 4_756 . ?
N32 C31 S3 125.2(3) . . ?
C31 N32 C33 111.5(5) . . ?
C31 N32 H32 124.3 . . ?
C33 N32 H32 124.3 . . ?
N32 C33 C33 102.1(3) . 4_756 ?
N32 C33 H33A 111.4 . . ?
C33 C33 H33A 111.4 4_756 . ?
N32 C33 H33B 111.4 . . ?
C33 C33 H33B 111.4 4_756 . ?
H33A C33 H33B 109.2 . . ?
C41 S4 Ag2 102.02(4) . 4_755 ?
C41 S4 Ag2 102.02(4) . . ?
Ag2 S4 Ag2 155.96(8) 4_755 . ?
N42 C41 N42 109.6(6) 4_755 . ?
N42 C41 S4 125.2(3) 4_755 . ?
N42 C41 S4 125.2(3) . . ?
C41 N42 C43 112.4(5) . . ?
C41 N42 H42 123.8 . . ?
C43 N42 H42 123.8 . . ?
N42 C43 C43 102.8(3) . 4_755 ?
N42 C43 H43A 111.2 . . ?
C43 C43 H43A 111.2 4_755 . ?
N42 C43 H43B 111.2 . . ?
C43 C43 H43B 111.2 4_755 . ?
H43A C43 H43B 109.1 . . ?

loop_
_geom_bond_atom_site_label_1
_geom_bond_atom_site_label_2
_geom_bond_distance
_geom_bond_site_symmetry_2
_geom_bond_publ_flag
Ag1 S2 2.5579(11) . ?
Ag1 S1 2.5760(12) . ?
Ag1 S3 2.6067(6) . ?
Ag1 Cl1 2.7444(12) . ?
Ag2 S2 2.5278(11) 3_566 ?
Ag2 S1 2.5593(12) . ?
Ag2 S4 2.6347(6) . ?
Cl1 Ag1 2.7444(12) 3_566 ?
S1 C11 1.727(4) . ?
C11 N12 1.333(6) . ?
C11 N15 1.337(6) . ?
N12 C13 1.470(7) . ?
N12 H12 0.86 . ?
C13 C14 1.534(8) . ?
C13 H13A 0.97 . ?
C13 H13B 0.97 . ?
C14 N15 1.476(6) . ?
C14 H14A 0.97 . ?
C14 H14B 0.97 . ?
N15 H15 0.86 . ?
S2 C21 1.736(4) . ?
S2 Ag2 2.5278(11) 3_566 ?
C21 N22 1.312(6) . ?
C21 N25 1.317(6) . ?
N22 C23 1.458(6) . ?
N22 H22 0.86 . ?
C23 C24 1.525(7) . ?
C23 H23A 0.97 . ?
C23 H23B 0.97 . ?
C24 N25 1.461(6) . ?
C24 H24A 0.97 . ?
C24 H24B 0.97 . ?
N25 H25 0.86 . ?
S3 C31 1.723(8) . ?
S3 Ag1 2.6067(6) 4_756 ?
C31 N32 1.316(7) 4_756 ?
C31 N32 1.316(7) . ?
N32 C33 1.451(8) . ?
N32 H32 0.86 . ?
C33 C33 1.503(13) 4_756 ?
C33 H33A 0.97 . ?
C33 H33B 0.97 . ?
S4 C41 1.717(7) . ?
S4 Ag2 2.6347(6) 4_755 ?
C41 N42 1.329(6) 4_755 ?
C41 N42 1.329(6) . ?
N42 C43 1.465(7) . ?
N42 H42 0.86 . ?
C43 C43 1.523(11) 4_755 ?
C43 H43A 0.97 . ?
C43 H43B 0.97 . ?
